data_4073316
loop_
_publ_author_name
'Hijazi, Akram'
'Djukic, Jean-Pierre'
'Allouche, Lionel'
'de Cian, Andr\'e'
'Pfeffer, Michel'
'Le Goff, Xavier-Fr\'ed\'eric'
'Ricard, Louis'

_publ_section_title
;
 Stereoselective Cyclometalation of Planar Pro-chiral
 (\h6-Arene)tricarbonylchromium Complexes withOC-6-[Ru(CO)2Cl2]n
;
_journal_issue 17
_journal_name_full Organometallics
_journal_page_first 4180
_journal_paper_doi 10.1021/om070239p
_journal_volume 26
_journal_year 2007
_chemical_formula_moiety C32H17ClCr2N2O11Ru2C32H17ClCr2N2O11Ru2
_chemical_formula_sum 'C32 H17 Cl Cr2 N2 O11 Ru2'
_chemical_formula_weight 947.07
_chemical_name_systematic
; 
 ? 
;
_space_group_IT_number 2
_symmetry_cell_setting triclinic
_symmetry_space_group_name_Hall '-P 1'
_symmetry_space_group_name_H-M 'P -1'
_atom_sites_solution_hydrogens geom
_atom_sites_solution_primary direct
_atom_sites_solution_secondary difmap
_audit_creation_method SHELXL-97
_cell_angle_alpha 77.640(2)
_cell_angle_beta 82.649(2)
_cell_angle_gamma 77.564(6)
_cell_formula_units_Z 2
_cell_length_a 8.8470(6)
_cell_length_b 13.1010(9)
_cell_length_c 16.4400(16)
_cell_measurement_reflns_used 6810
_cell_measurement_temperature 173(1)
_cell_measurement_theta_max 30.034
_cell_measurement_theta_min 0.998
_cell_volume 1810.9(3)
_computing_structure_refinement 'SHELXL-97 (Sheldrick, 1997)'
_computing_structure_solution 'SHELXS-97 (Sheldrick, 1990)'
_diffrn_ambient_temperature 173(1)
_diffrn_measured_fraction_theta_full 0.993
_diffrn_measured_fraction_theta_max 0.993
_diffrn_measurement_device_type KappaCCD
_diffrn_measurement_method 'phi and omega scans'
_diffrn_radiation_monochromator graphite
_diffrn_radiation_source 'fine-focus sealed tube'
_diffrn_radiation_type MoK\a
_diffrn_radiation_wavelength 0.71073
_diffrn_reflns_av_R_equivalents 0.0422
_diffrn_reflns_av_sigmaI/netI 0.0931
_diffrn_reflns_limit_h_max 12
_diffrn_reflns_limit_h_min -10
_diffrn_reflns_limit_k_max 18
_diffrn_reflns_limit_k_min -18
_diffrn_reflns_limit_l_max 23
_diffrn_reflns_limit_l_min -23
_diffrn_reflns_number 16111
_diffrn_reflns_theta_full 30.01
_diffrn_reflns_theta_max 30.01
_diffrn_reflns_theta_min 2.59
_exptl_absorpt_coefficient_mu 1.534
_exptl_absorpt_correction_T_max 0.8617
_exptl_absorpt_correction_T_min 0.8617
_exptl_absorpt_correction_type multi-scan
_exptl_crystal_colour orange
_exptl_crystal_density_diffrn 1.737
_exptl_crystal_density_method 'not measured'
_exptl_crystal_description block
_exptl_crystal_F_000 928
_exptl_crystal_size_max 0.10
_exptl_crystal_size_mid 0.10
_exptl_crystal_size_min 0.10
_refine_diff_density_max 1.789
_refine_diff_density_min -0.857
_refine_diff_density_rms 0.146
_refine_ls_extinction_method none
_refine_ls_goodness_of_fit_ref 1.013
_refine_ls_hydrogen_treatment mixed
_refine_ls_matrix_type full
_refine_ls_number_parameters 454
_refine_ls_number_reflns 10511
_refine_ls_number_restraints 0
_refine_ls_restrained_S_all 1.013
_refine_ls_R_factor_all 0.1081
_refine_ls_R_factor_gt 0.0617
_refine_ls_shift/su_max 0.000
_refine_ls_shift/su_mean 0.000
_refine_ls_structure_factor_coef Fsqd
_refine_ls_weighting_details 'calc w=1/[\s^2^(Fo^2^)+(0.0779P)^2^+2.8137P] where P=(Fo^2^+2Fc^2^)/3'
_refine_ls_weighting_scheme calc
_refine_ls_wR_factor_gt 0.1455
_refine_ls_wR_factor_ref 0.1642
_reflns_number_gt 7097
_reflns_number_total 10511
_reflns_threshold_expression >2sigma(I)
_cod_data_source_file om070239p-file005.cif
_cod_data_source_block 3a
_cod_depositor_comments
;
The following automatic conversions were performed:

'_symmetry_cell_setting' value 'Triclinic' changed to 'triclinic'
according to /home/saulius/struct/CIF-dictionaries/cif_core.dic
dictionary named 'cif_core.dic' version 2.4.1 from 2010-06-29.

Automatic conversion script
Id: cif_fix_values 1715 2011-07-08 13:25:40Z adriana 
;
_cod_original_cell_volume 1810.9(2)
_cod_original_sg_symbol_H-M 'P-1     '
_cod_database_code 4073316

loop_
_symmetry_equiv_pos_as_xyz
'x, y, z'
'-x, -y, -z'

loop_
_atom_site_label
_atom_site_type_symbol
_atom_site_fract_x
_atom_site_fract_y
_atom_site_fract_z
_atom_site_U_iso_or_equiv
_atom_site_adp_type
_atom_site_occupancy
_atom_site_symmetry_multiplicity
_atom_site_calc_flag
_atom_site_refinement_flags
Ru1 Ru 0.03786(4) 0.20254(3) 0.28116(2) 0.02747(11) Uani 1 1 d .
Ru2 Ru 0.21700(4) -0.05423(3) 0.25047(2) 0.02681(11) Uani 1 1 d .
Cr1 Cr 0.38444(9) 0.33070(6) 0.16148(5) 0.02960(19) Uani 1 1 d .
Cr2 Cr 0.63060(10) -0.23714(7) 0.20527(5) 0.0345(2) Uani 1 1 d .
Cl1 Cl 0.95711(14) 0.02230(10) 0.31992(8) 0.0350(3) Uani 1 1 d .
O1 O 0.1375(6) 0.1875(4) 0.4521(3) 0.0671(14) Uani 1 1 d .
O2 O -0.2552(5) 0.3559(4) 0.3216(3) 0.0579(12) Uani 1 1 d .
O3 O 0.1330(5) -0.0143(3) 0.0735(3) 0.0460(10) Uani 1 1 d .
O4 O 0.1779(6) -0.2771(4) 0.2527(4) 0.0681(14) Uani 1 1 d .
O5 O 0.6804(5) 0.4099(3) 0.0996(3) 0.0651(14) Uani 1 1 d .
O6 O 0.5674(5) 0.1719(3) 0.2907(2) 0.0473(10) Uani 1 1 d .
O7 O 0.4660(5) 0.1675(3) 0.0521(3) 0.0509(11) Uani 1 1 d .
O8 O 0.9193(7) 0.5950(5) 0.2127(5) 0.105(2) Uani 1 1 d .
O9 O 0.4917(8) 0.6195(5) 0.3484(4) 0.095(2) Uani 1 1 d .
O10 O 0.5269(10) -0.3550(5) 0.0940(4) 0.103(3) Uani 1 1 d .
O11 O 0.2402(4) 0.0991(3) 0.2503(2) 0.0313(8) Uani 1 1 d .
H11 H 0.285(7) 0.128(5) 0.222(4) 0.038 Uiso 1 1 d .
N1 N -0.0208(5) 0.2220(3) 0.1563(3) 0.0307(9) Uani 1 1 d .
N2 N 0.3224(5) -0.0919(3) 0.3662(3) 0.0322(9) Uani 1 1 d .
C1 C 0.1006(7) 0.1932(5) 0.3873(4) 0.0410(13) Uani 1 1 d .
C2 C -0.1463(6) 0.2971(5) 0.3070(4) 0.0382(12) Uani 1 1 d .
C3 C 0.1585(6) -0.0252(4) 0.1420(3) 0.0323(11) Uani 1 1 d .
C4 C 0.1935(6) -0.1929(5) 0.2551(4) 0.0405(13) Uani 1 1 d .
C5 C 0.5672(7) 0.3790(4) 0.1227(4) 0.0418(13) Uani 1 1 d .
C6 C 0.4945(6) 0.2325(4) 0.2416(3) 0.0349(11) Uani 1 1 d .
C7 C 0.4354(6) 0.2322(4) 0.0930(3) 0.0350(12) Uani 1 1 d .
C8 C 0.8087(8) -0.3368(6) 0.2121(5) 0.064(2) Uani 1 1 d .
C9 C 0.5448(8) -0.3242(6) 0.2935(4) 0.0559(17) Uani 1 1 d .
C10 C 0.5674(9) -0.3101(5) 0.1371(4) 0.0581(18) Uani 1 1 d .
C11 C 0.1378(5) 0.3294(4) 0.2257(3) 0.0311(11) Uani 1 1 d .
C12 C 0.2150(6) 0.3903(4) 0.2621(4) 0.0392(13) Uani 1 1 d .
H12 H 0.2242 0.3733 0.3206 0.047 Uiso 1 1 d R
C13 C 0.2788(6) 0.4761(4) 0.2130(4) 0.0444(15) Uani 1 1 d .
H13 H 0.3266 0.5176 0.2389 0.053 Uiso 1 1 d R
C14 C 0.2715(7) 0.5000(4) 0.1256(5) 0.0510(16) Uani 1 1 d .
H14 H 0.3149 0.5575 0.0929 0.061 Uiso 1 1 d R
C15 C 0.2016(6) 0.4403(4) 0.0875(4) 0.0430(14) Uani 1 1 d .
H15 H 0.1984 0.4562 0.0285 0.052 Uiso 1 1 d R
C16 C 0.1338(6) 0.3544(4) 0.1366(3) 0.0337(11) Uani 1 1 d .
C17 C 0.0507(6) 0.2937(4) 0.0995(3) 0.0342(11) Uani 1 1 d .
C18 C 0.0320(7) 0.3084(5) 0.0152(4) 0.0443(14) Uani 1 1 d .
H18 H 0.0855 0.3553 -0.0245 0.053 Uiso 1 1 calc R
C19 C -0.0667(7) 0.2534(5) -0.0113(4) 0.0481(15) Uani 1 1 d .
H19 H -0.0813 0.2628 -0.0689 0.058 Uiso 1 1 calc R
C20 C -0.1411(7) 0.1861(5) 0.0472(4) 0.0439(14) Uani 1 1 d .
H20 H -0.2102 0.1494 0.0307 0.053 Uiso 1 1 calc R
C21 C -0.1158(6) 0.1717(4) 0.1301(3) 0.0365(12) Uani 1 1 d .
H21 H -0.1678 0.1241 0.1701 0.044 Uiso 1 1 calc R
C22 C 0.4463(5) -0.0880(4) 0.2084(3) 0.0265(10) Uani 1 1 d .
C23 C 0.5137(6) -0.0902(4) 0.1265(3) 0.0331(11) Uani 1 1 d .
H23 H 0.4481 -0.0844 0.0836 0.040 Uiso 1 1 d R
C24 C 0.6760(6) -0.1009(4) 0.1057(3) 0.0360(12) Uani 1 1 d .
H24 H 0.7180 -0.0999 0.0494 0.043 Uiso 1 1 d R
C25 C 0.7727(6) -0.1126(5) 0.1682(4) 0.0418(14) Uani 1 1 d .
H25 H 0.8816 -0.1195 0.1545 0.050 Uiso 1 1 d R
C26 C 0.7122(6) -0.1146(5) 0.2510(4) 0.0427(14) Uani 1 1 d .
H26 H 0.7800 -0.1233 0.2934 0.051 Uiso 1 1 d R
C27 C 0.5500(6) -0.1036(4) 0.2722(3) 0.0320(11) Uani 1 1 d .
C28 C 0.4784(6) -0.1068(5) 0.3585(3) 0.0378(12) Uani 1 1 d .
C29 C 0.5618(7) -0.1253(7) 0.4277(4) 0.061(2) Uani 1 1 d .
H29 H 0.6719 -0.1349 0.4215 0.073 Uiso 1 1 calc R
C30 C 0.4818(8) -0.1298(7) 0.5060(4) 0.071(2) Uani 1 1 d .
H30 H 0.5366 -0.1419 0.5543 0.085 Uiso 1 1 calc R
C31 C 0.3231(8) -0.1165(6) 0.5134(4) 0.0538(17) Uani 1 1 d .
H31 H 0.2669 -0.1214 0.5669 0.065 Uiso 1 1 calc R
C32 C 0.2470(7) -0.0963(5) 0.4429(3) 0.0424(13) Uani 1 1 d .
H32 H 0.1367 -0.0849 0.4482 0.051 Uiso 1 1 calc R

loop_
_atom_site_aniso_label
_atom_site_aniso_U_11
_atom_site_aniso_U_22
_atom_site_aniso_U_33
_atom_site_aniso_U_23
_atom_site_aniso_U_13
_atom_site_aniso_U_12
Ru1 0.01782(19) 0.0312(2) 0.0330(2) -0.00940(16) -0.00096(15) -0.00139(15)
Ru2 0.0192(2) 0.0270(2) 0.0327(2) -0.00555(16) 0.00111(15) -0.00332(15)
Cr1 0.0203(4) 0.0262(4) 0.0401(5) -0.0055(3) -0.0019(3) -0.0011(3)
Cr2 0.0233(4) 0.0360(5) 0.0412(5) -0.0069(4) 0.0008(3) -0.0022(3)
Cl1 0.0206(6) 0.0375(7) 0.0452(7) -0.0088(5) 0.0052(5) -0.0059(5)
O1 0.062(3) 0.096(4) 0.045(3) -0.022(3) -0.019(2) -0.003(3)
O2 0.031(2) 0.058(3) 0.079(3) -0.027(2) 0.007(2) 0.010(2)
O3 0.036(2) 0.060(3) 0.042(2) -0.0147(19) -0.0051(18) -0.003(2)
O4 0.056(3) 0.037(3) 0.116(4) -0.018(3) -0.010(3) -0.014(2)
O5 0.039(3) 0.037(2) 0.110(4) -0.005(2) 0.022(3) -0.011(2)
O6 0.041(2) 0.052(3) 0.043(2) -0.0007(19) -0.0150(19) 0.000(2)
O7 0.057(3) 0.044(2) 0.050(3) -0.017(2) -0.004(2) 0.002(2)
O8 0.049(4) 0.082(4) 0.152(6) 0.001(4) 0.004(4) 0.026(3)
O9 0.090(5) 0.084(4) 0.085(4) 0.025(3) 0.025(3) -0.018(4)
O10 0.182(8) 0.071(4) 0.084(4) -0.008(3) -0.027(4) -0.078(5)
O11 0.0208(18) 0.0262(18) 0.045(2) -0.0079(15) 0.0061(15) -0.0039(14)
N1 0.020(2) 0.033(2) 0.037(2) -0.0081(18) -0.0056(17) 0.0022(17)
N2 0.027(2) 0.036(2) 0.032(2) -0.0060(18) 0.0013(17) -0.0040(19)
C1 0.032(3) 0.049(3) 0.041(3) -0.013(3) -0.003(2) -0.001(3)
C2 0.025(3) 0.045(3) 0.044(3) -0.014(2) 0.000(2) -0.001(2)
C3 0.023(2) 0.031(3) 0.041(3) -0.010(2) 0.000(2) 0.002(2)
C4 0.024(3) 0.036(3) 0.059(4) -0.009(3) -0.001(2) -0.002(2)
C5 0.040(3) 0.026(3) 0.053(3) -0.001(2) 0.001(3) -0.001(2)
C6 0.029(3) 0.040(3) 0.038(3) -0.012(2) 0.001(2) -0.007(2)
C7 0.026(3) 0.035(3) 0.038(3) -0.001(2) -0.005(2) 0.001(2)
C8 0.029(3) 0.063(4) 0.083(5) 0.007(4) 0.005(3) 0.005(3)
C9 0.044(4) 0.053(4) 0.058(4) -0.001(3) 0.009(3) 0.001(3)
C10 0.074(5) 0.043(4) 0.064(4) -0.005(3) -0.006(4) -0.031(4)
C11 0.017(2) 0.026(2) 0.046(3) -0.011(2) 0.000(2) 0.0059(19)
C12 0.027(3) 0.037(3) 0.058(4) -0.023(3) 0.000(2) -0.004(2)
C13 0.028(3) 0.028(3) 0.079(5) -0.025(3) 0.004(3) 0.000(2)
C14 0.034(3) 0.023(3) 0.089(5) -0.002(3) -0.005(3) 0.002(2)
C15 0.027(3) 0.035(3) 0.056(4) 0.008(3) -0.005(2) 0.002(2)
C16 0.018(2) 0.031(3) 0.048(3) -0.007(2) -0.002(2) 0.005(2)
C17 0.019(2) 0.040(3) 0.039(3) -0.009(2) -0.007(2) 0.007(2)
C18 0.027(3) 0.051(4) 0.044(3) -0.003(3) -0.006(2) 0.010(3)
C19 0.034(3) 0.066(4) 0.040(3) -0.017(3) -0.010(2) 0.013(3)
C20 0.032(3) 0.048(3) 0.053(4) -0.022(3) -0.013(3) 0.007(3)
C21 0.026(3) 0.040(3) 0.046(3) -0.018(2) -0.008(2) 0.000(2)
C22 0.019(2) 0.027(2) 0.032(2) -0.0061(19) 0.0024(18) -0.0032(19)
C23 0.029(3) 0.032(3) 0.035(3) -0.005(2) 0.001(2) -0.001(2)
C24 0.033(3) 0.031(3) 0.039(3) -0.008(2) 0.012(2) -0.005(2)
C25 0.024(3) 0.051(3) 0.057(4) -0.022(3) 0.011(2) -0.016(3)
C26 0.024(3) 0.057(4) 0.052(3) -0.020(3) -0.005(2) -0.010(3)
C27 0.020(2) 0.042(3) 0.038(3) -0.016(2) -0.001(2) -0.006(2)
C28 0.028(3) 0.050(3) 0.037(3) -0.013(2) -0.002(2) -0.006(2)
C29 0.027(3) 0.112(6) 0.040(3) -0.025(4) -0.002(3) 0.003(3)
C30 0.045(4) 0.116(7) 0.043(4) -0.017(4) -0.012(3) 0.009(4)
C31 0.048(4) 0.072(5) 0.032(3) -0.008(3) 0.004(3) 0.004(3)
C32 0.033(3) 0.049(3) 0.035(3) -0.005(2) 0.009(2) 0.004(3)

loop_
_atom_type_symbol
_atom_type_description
_atom_type_scat_dispersion_real
_atom_type_scat_dispersion_imag
_atom_type_scat_source
C C 0.0033 0.0016 'International Tables Vol C Tables 4.2.6.8 and 6.1.1.4'
H H 0.0000 0.0000 'International Tables Vol C Tables 4.2.6.8 and 6.1.1.4'
Cl Cl 0.1484 0.1585 'International Tables Vol C Tables 4.2.6.8 and 6.1.1.4'
Cr Cr 0.3209 0.6236 'International Tables Vol C Tables 4.2.6.8 and 6.1.1.4'
N N 0.0061 0.0033 'International Tables Vol C Tables 4.2.6.8 and 6.1.1.4'
O O 0.0106 0.0060 'International Tables Vol C Tables 4.2.6.8 and 6.1.1.4'
Ru Ru -1.2594 0.8363 'International Tables Vol C Tables 4.2.6.8 and 6.1.1.4'

loop_
_geom_angle_atom_site_label_1
_geom_angle_atom_site_label_2
_geom_angle_atom_site_label_3
_geom_angle
_geom_angle_site_symmetry_1
_geom_angle_site_symmetry_3
C1 Ru1 C2 90.1(2) . .
C1 Ru1 C11 95.3(2) . .
C2 Ru1 C11 89.5(2) . .
C1 Ru1 O11 91.0(2) . .
C2 Ru1 O11 178.9(2) . .
C11 Ru1 O11 90.09(16) . .
C1 Ru1 N1 175.3(2) . .
C2 Ru1 N1 90.8(2) . .
C11 Ru1 N1 80.06(19) . .
O11 Ru1 N1 88.09(16) . .
C1 Ru1 Cl1 93.28(19) . 1_455
C2 Ru1 Cl1 102.93(18) . 1_455
C11 Ru1 Cl1 164.87(15) . 1_455
O11 Ru1 Cl1 77.32(10) . 1_455
N1 Ru1 Cl1 91.04(12) . 1_455
C4 Ru2 C3 86.5(2) . .
C4 Ru2 C22 92.2(2) . .
C3 Ru2 C22 91.1(2) . .
C4 Ru2 O11 177.8(2) . .
C3 Ru2 O11 95.34(19) . .
C22 Ru2 O11 89.01(16) . .
C4 Ru2 N2 94.1(2) . .
C3 Ru2 N2 170.67(19) . .
C22 Ru2 N2 79.58(18) . .
O11 Ru2 N2 84.22(16) . .
C4 Ru2 Cl1 100.82(17) . 1_455
C3 Ru2 Cl1 97.39(16) . 1_455
C22 Ru2 Cl1 164.84(14) . 1_455
O11 Ru2 Cl1 77.75(10) . 1_455
N2 Ru2 Cl1 91.64(12) . 1_455
C7 Cr1 C6 88.2(2) . .
C7 Cr1 C5 90.1(3) . .
C6 Cr1 C5 87.5(2) . .
C7 Cr1 C14 126.5(3) . .
C6 Cr1 C14 144.3(3) . .
C5 Cr1 C14 84.7(2) . .
C7 Cr1 C15 96.7(2) . .
C6 Cr1 C15 165.6(2) . .
C5 Cr1 C15 106.0(2) . .
C14 Cr1 C15 36.3(2) . .
C7 Cr1 C13 162.6(2) . .
C6 Cr1 C13 109.0(2) . .
C5 Cr1 C13 92.9(2) . .
C14 Cr1 C13 37.1(2) . .
C15 Cr1 C13 66.0(2) . .
C7 Cr1 C12 145.5(2) . .
C6 Cr1 C12 89.9(2) . .
C5 Cr1 C12 124.3(2) . .
C14 Cr1 C12 66.7(2) . .
C15 Cr1 C12 78.4(2) . .
C13 Cr1 C12 37.0(2) . .
C7 Cr1 C16 89.5(2) . .
C6 Cr1 C16 129.6(2) . .
C5 Cr1 C16 142.9(2) . .
C14 Cr1 C16 66.3(2) . .
C15 Cr1 C16 37.45(19) . .
C13 Cr1 C16 77.9(2) . .
C12 Cr1 C16 65.7(2) . .
C7 Cr1 C11 110.2(2) . .
C6 Cr1 C11 98.7(2) . .
C5 Cr1 C11 158.9(2) . .
C14 Cr1 C11 78.5(2) . .
C15 Cr1 C11 66.9(2) . .
C13 Cr1 C11 66.06(19) . .
C12 Cr1 C11 36.34(18) . .
C16 Cr1 C11 36.69(19) . .
C8 Cr2 C10 87.7(4) . .
C8 Cr2 C9 87.7(3) . .
C10 Cr2 C9 87.2(3) . .
C8 Cr2 C26 97.8(3) . .
C10 Cr2 C26 162.4(3) . .
C9 Cr2 C26 109.6(3) . .
C8 Cr2 C27 129.4(3) . .
C10 Cr2 C27 142.4(3) . .
C9 Cr2 C27 89.1(3) . .
C26 Cr2 C27 37.52(19) . .
C8 Cr2 C23 143.3(3) . .
C10 Cr2 C23 86.9(3) . .
C9 Cr2 C23 128.2(3) . .
C26 Cr2 C23 78.6(2) . .
C27 Cr2 C23 66.6(2) . .
C8 Cr2 C25 88.8(3) . .
C10 Cr2 C25 127.2(3) . .
C9 Cr2 C25 145.3(3) . .
C26 Cr2 C25 37.0(2) . .
C27 Cr2 C25 67.1(2) . .
C23 Cr2 C25 66.3(2) . .
C8 Cr2 C24 107.5(3) . .
C10 Cr2 C24 96.1(3) . .
C9 Cr2 C24 164.5(3) . .
C26 Cr2 C24 66.3(2) . .
C27 Cr2 C24 79.09(19) . .
C23 Cr2 C24 37.37(19) . .
C25 Cr2 C24 36.4(2) . .
C8 Cr2 C22 165.1(3) . .
C10 Cr2 C22 106.3(3) . .
C9 Cr2 C22 97.6(2) . .
C26 Cr2 C22 67.3(2) . .
C27 Cr2 C22 37.42(18) . .
C23 Cr2 C22 36.55(18) . .
C25 Cr2 C22 78.91(19) . .
C24 Cr2 C22 66.89(18) . .
Ru2 Cl1 Ru1 87.46(4) 1_655 1_655
Ru2 O11 Ru1 115.87(16) . .
Ru2 O11 H11 126(5) . .
Ru1 O11 H11 107(5) . .
C21 N1 C17 119.4(4) . .
C21 N1 Ru1 126.6(4) . .
C17 N1 Ru1 114.0(3) . .
C32 N2 C28 119.0(5) . .
C32 N2 Ru2 126.1(4) . .
C28 N2 Ru2 114.8(3) . .
O1 C1 Ru1 179.4(5) . .
O2 C2 Ru1 178.3(6) . .
O3 C3 Ru2 173.9(5) . .
O4 C4 Ru2 175.7(6) . .
O5 C5 Cr1 178.8(6) . .
O6 C6 Cr1 178.0(5) . .
O7 C7 Cr1 177.7(5) . .
O8 C8 Cr2 175.0(8) 1_545 .
O9 C9 Cr2 178.9(7) 1_545 .
O10 C10 Cr2 179.4(8) . .
C12 C11 C16 117.4(5) . .
C12 C11 Ru1 129.2(4) . .
C16 C11 Ru1 113.2(4) . .
C12 C11 Cr1 69.4(3) . .
C16 C11 Cr1 69.7(3) . .
Ru1 C11 Cr1 129.0(2) . .
C13 C12 C11 121.3(6) . .
C13 C12 Cr1 70.9(3) . .
C11 C12 Cr1 74.3(3) . .
C13 C12 H12 119.3 . .
C11 C12 H12 119.4 . .
Cr1 C12 H12 127.5 . .
C14 C13 C12 120.2(5) . .
C14 C13 Cr1 71.2(3) . .
C12 C13 Cr1 72.1(3) . .
C14 C13 H13 119.9 . .
C12 C13 H13 119.9 . .
Cr1 C13 H13 129.2 . .
C15 C14 C13 120.3(5) . .
C15 C14 Cr1 72.0(3) . .
C13 C14 Cr1 71.8(3) . .
C15 C14 H14 119.9 . .
C13 C14 H14 119.8 . .
Cr1 C14 H14 128.7 . .
C14 C15 C16 120.2(6) . .
C14 C15 Cr1 71.8(3) . .
C16 C15 Cr1 72.5(3) . .
C14 C15 H15 119.9 . .
C16 C15 H15 119.9 . .
Cr1 C15 H15 128.0 . .
C11 C16 C15 120.5(5) . .
C11 C16 C17 117.4(4) . .
C15 C16 C17 122.0(5) . .
C11 C16 Cr1 73.6(3) . .
C15 C16 Cr1 70.0(3) . .
C17 C16 Cr1 132.3(4) . .
N1 C17 C18 120.1(5) . .
N1 C17 C16 114.3(4) . .
C18 C17 C16 125.4(5) . .
C17 C18 C19 119.6(6) . .
C17 C18 H18 120.2 . .
C19 C18 H18 120.2 . .
C20 C19 C18 118.8(5) . .
C20 C19 H19 120.6 . .
C18 C19 H19 120.6 . .
C19 C20 C21 119.7(6) . .
C19 C20 H20 120.1 . .
C21 C20 H20 120.1 . .
N1 C21 C20 122.4(5) . .
N1 C21 H21 118.8 . .
C20 C21 H21 118.8 . .
C23 C22 C27 117.1(4) . .
C23 C22 Ru2 129.2(4) . .
C27 C22 Ru2 113.5(3) . .
C23 C22 Cr2 69.5(3) . .
C27 C22 Cr2 69.1(3) . .
Ru2 C22 Cr2 136.1(2) . .
C22 C23 C24 122.3(5) . .
C22 C23 Cr2 74.0(3) . .
C24 C23 Cr2 71.7(3) . .
C22 C23 H23 118.8 . .
C24 C23 H23 118.9 . .
Cr2 C23 H23 127.6 . .
C25 C24 C23 119.2(5) . .
C25 C24 Cr2 71.4(3) . .
C23 C24 Cr2 70.9(3) . .
C25 C24 H24 120.3 . .
C23 C24 H24 120.4 . .
Cr2 C24 H24 129.7 . .
C24 C25 C26 120.7(5) . .
C24 C25 Cr2 72.2(3) . .
C26 C25 Cr2 71.0(3) . .
C24 C25 H25 119.5 . .
C26 C25 H25 119.7 . .
Cr2 C25 H25 129.6 . .
C25 C26 C27 120.3(5) . .
C25 C26 Cr2 72.0(3) . .
C27 C26 Cr2 71.6(3) . .
C25 C26 H26 119.9 . .
C27 C26 H26 119.8 . .
Cr2 C26 H26 128.8 . .
C26 C27 C22 120.3(5) . .
C26 C27 C28 123.2(5) . .
C22 C27 C28 116.5(4) . .
C26 C27 Cr2 70.9(3) . .
C22 C27 Cr2 73.5(3) . .
C28 C27 Cr2 128.2(4) . .
N2 C28 C29 121.3(5) . .
N2 C28 C27 114.7(5) . .
C29 C28 C27 123.9(5) . .
C28 C29 C30 118.7(6) . .
C28 C29 H29 120.6 . .
C30 C29 H29 120.6 . .
C31 C30 C29 119.5(6) . .
C31 C30 H30 120.2 . .
C29 C30 H30 120.2 . .
C32 C31 C30 119.1(6) . .
C32 C31 H31 120.5 . .
C30 C31 H31 120.5 . .
N2 C32 C31 122.3(5) . .
N2 C32 H32 118.8 . .
C31 C32 H32 118.8 . .

loop_
_geom_bond_atom_site_label_1
_geom_bond_atom_site_label_2
_geom_bond_distance
_geom_bond_site_symmetry_2
Ru1 C1 1.869(6) .
Ru1 C2 1.884(6) .
Ru1 C11 2.038(5) .
Ru1 O11 2.078(4) .
Ru1 N1 2.130(4) .
Ru1 Cl1 2.5414(13) 1_455
Ru2 C4 1.858(6) .
Ru2 C3 1.859(6) .
Ru2 C22 2.043(5) .
Ru2 O11 2.062(4) .
Ru2 N2 2.142(4) .
Ru2 Cl1 2.5339(13) 1_455
Cr1 C7 1.838(6) .
Cr1 C6 1.844(6) .
Cr1 C5 1.851(6) .
Cr1 C14 2.214(6) .
Cr1 C15 2.216(5) .
Cr1 C13 2.222(5) .
Cr1 C12 2.237(6) .
Cr1 C16 2.250(5) .
Cr1 C11 2.301(5) .
Cr2 C8 1.816(7) .
Cr2 C10 1.825(7) .
Cr2 C9 1.834(7) .
Cr2 C26 2.195(6) .
Cr2 C27 2.205(5) .
Cr2 C23 2.207(5) .
Cr2 C25 2.208(5) .
Cr2 C24 2.218(5) .
Cr2 C22 2.265(5) .
Cl1 Ru2 2.5339(13) 1_655
Cl1 Ru1 2.5413(13) 1_655
O1 C1 1.137(7) .
O2 C2 1.131(7) .
O3 C3 1.149(6) .
O4 C4 1.150(7) .
O5 C5 1.150(7) .
O6 C6 1.156(7) .
O7 C7 1.158(7) .
O8 C8 1.173(8) 1_565
O9 C9 1.156(8) 1_565
O10 C10 1.144(8) .
O11 H11 0.68(6) .
N1 C21 1.334(6) .
N1 C17 1.373(7) .
N2 C32 1.345(7) .
N2 C28 1.345(7) .
C8 O8 1.173(8) 1_545
C9 O9 1.156(8) 1_545
C11 C12 1.416(7) .
C11 C16 1.433(8) .
C12 C13 1.414(8) .
C12 H12 0.9496 .
C13 C14 1.410(9) .
C13 H13 0.9487 .
C14 C15 1.379(9) .
C14 H14 0.9499 .
C15 C16 1.434(7) .
C15 H15 0.9503 .
C16 C17 1.455(7) .
C17 C18 1.385(8) .
C18 C19 1.405(9) .
C18 H18 0.9500 .
C19 C20 1.364(9) .
C19 H19 0.9500 .
C20 C21 1.376(8) .
C20 H20 0.9500 .
C21 H21 0.9500 .
C22 C23 1.403(7) .
C22 C27 1.435(7) .
C23 C24 1.417(7) .
C23 H23 0.9502 .
C24 C25 1.382(8) .
C24 H24 0.9507 .
C25 C26 1.396(8) .
C25 H25 0.9502 .
C26 C27 1.415(7) .
C26 H26 0.9498 .
C27 C28 1.474(7) .
C28 C29 1.384(8) .
C29 C30 1.384(9) .
C29 H29 0.9500 .
C30 C31 1.370(9) .
C30 H30 0.9500 .
C31 C32 1.363(8) .
C31 H31 0.9500 .
C32 H32 0.9500 .
